data_4071505
loop_
_publ_author_name
'Ka\<sn\'a, Blanka'
'Dost\'al, Libor'
'Jir\'asko, Robert'
'C\'isa\<rov\'a, Ivana'
'Jambor, Roman'

_publ_section_title
;
 Role of Y,C,Y-Chelating Ligands in Control Hydrolysis of Diorganotin
 Compounds&#x2020;
;
_journal_issue 15
_journal_name_full Organometallics
_journal_page_first 3743
_journal_paper_doi 10.1021/om8002015
_journal_volume 27
_journal_year 2008
_chemical_compound_source 'synthesized by the authors'
_chemical_formula_moiety 'C17 H20 F3 O6 S Sn, C F3 O3 S'
_chemical_formula_sum 'C18 H20 F6 O9 S2 Sn'
_chemical_formula_weight 677.15
_chemical_name_systematic
; 
 ? 
;
_space_group_IT_number 2
_symmetry_cell_setting triclinic
_symmetry_space_group_name_Hall '-P 1'
_symmetry_space_group_name_H-M 'P -1'
_atom_sites_solution_hydrogens difmap
_atom_sites_solution_primary direct
_atom_sites_solution_secondary difmap
_audit_creation_method SHELXL-97
_cell_angle_alpha 73.1794(16)
_cell_angle_beta 86.1036(16)
_cell_angle_gamma 85.1050(11)
_cell_formula_units_Z 2
_cell_length_a 10.0999(3)
_cell_length_b 10.4971(3)
_cell_length_c 11.9202(2)
_cell_measurement_reflns_used 12264
_cell_measurement_temperature 150(2)
_cell_measurement_theta_max 27.5
_cell_measurement_theta_min 1
_cell_volume 1204.05(5)
_computing_cell_refinement 'COLLECT and DENZO'
_computing_data_collection 'COLLECT (Hooft, 1998) and DENZO (Otwinowski & Minor, 1997)'
_computing_data_reduction 'COLLECT and DENZO'
_computing_structure_refinement 'SHELXL-97 (Sheldrick, 1997)'
_computing_structure_solution 'SIR92 (Altomare et al., 1994)'
_diffrn_ambient_temperature 150(2)
_diffrn_detector_area_resol_mean 9.091
_diffrn_measured_fraction_theta_full 0.995
_diffrn_measured_fraction_theta_max 0.995
_diffrn_measurement_device_type 'Nonius KappaCCD area detector'
_diffrn_measurement_method '\f and \w scans to fill the Ewald sphere'
_diffrn_radiation_monochromator graphite
_diffrn_radiation_source 'fine-focus sealed tube'
_diffrn_radiation_type MoK\a
_diffrn_radiation_wavelength 0.71073
_diffrn_reflns_av_R_equivalents 0.0354
_diffrn_reflns_av_sigmaI/netI 0.0309
_diffrn_reflns_limit_h_max 13
_diffrn_reflns_limit_h_min -13
_diffrn_reflns_limit_k_max 13
_diffrn_reflns_limit_k_min -13
_diffrn_reflns_limit_l_max 15
_diffrn_reflns_limit_l_min -15
_diffrn_reflns_number 18543
_diffrn_reflns_theta_full 27.52
_diffrn_reflns_theta_max 27.52
_diffrn_reflns_theta_min 3.20
_diffrn_standards_number 0
_exptl_absorpt_coefficient_mu 1.328
_exptl_absorpt_correction_T_max 0.880
_exptl_absorpt_correction_T_min 0.786
_exptl_absorpt_correction_type multi-scan
_exptl_absorpt_process_details '(SORTAV; Blessing 1997)'
_exptl_crystal_colour colourless
_exptl_crystal_density_diffrn 1.868
_exptl_crystal_density_method 'not measured'
_exptl_crystal_description prism
_exptl_crystal_F_000 672
_exptl_crystal_size_max 0.3
_exptl_crystal_size_mid 0.3
_exptl_crystal_size_min 0.15
_refine_diff_density_max 0.692
_refine_diff_density_min -0.924
_refine_diff_density_rms 0.079
_refine_ls_extinction_coef 0.0064(6)
_refine_ls_extinction_expression Fc^*^=kFc[1+0.001xFc^2^\l^3^/sin(2\q)]^-1/4^
_refine_ls_extinction_method SHELXL
_refine_ls_goodness_of_fit_ref 1.040
_refine_ls_hydrogen_treatment mixed
_refine_ls_matrix_type full
_refine_ls_number_parameters 336
_refine_ls_number_reflns 5531
_refine_ls_number_restraints 0
_refine_ls_restrained_S_all 1.040
_refine_ls_R_factor_all 0.0292
_refine_ls_R_factor_gt 0.0254
_refine_ls_shift/su_max 0.002
_refine_ls_shift/su_mean 0.000
_refine_ls_structure_factor_coef Fsqd
_refine_ls_weighting_details 'calc w=1/[\s^2^(Fo^2^)+(0.0244P)^2^+0.9770P] where P=(Fo^2^+2Fc^2^)/3'
_refine_ls_weighting_scheme calc
_refine_ls_wR_factor_gt 0.0580
_refine_ls_wR_factor_ref 0.0601
_reflns_number_gt 5092
_reflns_number_total 5531
_reflns_threshold_expression I>2\s(I)
_cod_data_source_file om8002015-file003.cif
_cod_data_source_block snocophtf2-ruzic
_cod_database_code 4071505

loop_
_symmetry_equiv_pos_as_xyz
'x, y, z'
'-x, -y, -z'

loop_
_atom_site_label
_atom_site_type_symbol
_atom_site_fract_x
_atom_site_fract_y
_atom_site_fract_z
_atom_site_U_iso_or_equiv
_atom_site_adp_type
_atom_site_occupancy
_atom_site_symmetry_multiplicity
_atom_site_calc_flag
_atom_site_refinement_flags
Sn1 Sn 0.715595(13) 0.321401(13) 0.288186(11) 0.01763(6) Uani 1 1 d .
O1 O 0.82335(17) 0.15692(16) 0.42099(15) 0.0259(3) Uani 1 1 d .
C11 C 0.8970(2) 0.3754(2) 0.20578(18) 0.0189(4) Uani 1 1 d .
C12 C 0.9688(2) 0.4583(2) 0.24711(18) 0.0217(4) Uani 1 1 d .
C13 C 1.0948(2) 0.4882(2) 0.1968(2) 0.0277(5) Uani 1 1 d .
H13 H 1.1444 0.5445 0.2220 0.033 Uiso 1 1 calc R
C14 C 1.1461(2) 0.4333(2) 0.1087(2) 0.0291(5) Uani 1 1 d .
H14 H 1.2302 0.4539 0.0749 0.035 Uiso 1 1 calc R
C15 C 1.0745(2) 0.3482(2) 0.07003(19) 0.0254(5) Uani 1 1 d .
H15 H 1.1108 0.3113 0.0117 0.030 Uiso 1 1 calc R
C16 C 0.9480(2) 0.3188(2) 0.11924(18) 0.0201(4) Uani 1 1 d .
C17 C 0.9097(2) 0.5088(2) 0.3471(2) 0.0295(5) Uani 1 1 d .
H17A H 0.9676 0.4797 0.4127 0.035 Uiso 1 1 calc R
H17B H 0.9016 0.6055 0.3225 0.035 Uiso 1 1 calc R
C18 C 0.7187(3) 0.4929(3) 0.4847(2) 0.0353(6) Uani 1 1 d .
H18A H 0.7713 0.4521 0.5516 0.053 Uiso 1 1 calc R
H18B H 0.6310 0.4613 0.4999 0.053 Uiso 1 1 calc R
H18C H 0.7131 0.5880 0.4700 0.053 Uiso 1 1 calc R
C19 C 0.8656(2) 0.2275(2) 0.08079(19) 0.0229(4) Uani 1 1 d .
H19A H 0.8381 0.2697 0.0014 0.028 Uiso 1 1 calc R
H19B H 0.9178 0.1453 0.0817 0.028 Uiso 1 1 calc R
C110 C 0.6724(2) 0.1006(2) 0.1370(2) 0.0271(5) Uani 1 1 d .
H11A H 0.6447 0.1313 0.0576 0.041 Uiso 1 1 calc R
H11B H 0.5954 0.0871 0.1899 0.041 Uiso 1 1 calc R
H11C H 0.7255 0.0180 0.1481 0.041 Uiso 1 1 calc R
O11 O 0.78043(15) 0.45842(15) 0.38295(13) 0.0256(3) Uani 1 1 d .
O12 O 0.74979(15) 0.19893(15) 0.16015(13) 0.0229(3) Uani 1 1 d .
C21 C 0.5353(2) 0.2524(2) 0.3713(2) 0.0236(4) Uani 1 1 d .
C22 C 0.5272(3) 0.1952(2) 0.4916(2) 0.0351(6) Uani 1 1 d .
H22 H 0.6013 0.1882 0.5358 0.042 Uiso 1 1 calc R
C23 C 0.4073(3) 0.1484(3) 0.5460(3) 0.0500(8) Uani 1 1 d .
H23 H 0.4006 0.1124 0.6270 0.060 Uiso 1 1 calc R
C24 C 0.2983(3) 0.1553(3) 0.4799(3) 0.0506(8) Uani 1 1 d .
H24 H 0.2190 0.1221 0.5166 0.061 Uiso 1 1 calc R
C25 C 0.3062(3) 0.2105(3) 0.3609(3) 0.0434(7) Uani 1 1 d .
H25 H 0.2326 0.2145 0.3169 0.052 Uiso 1 1 calc R
C26 C 0.4243(2) 0.2608(2) 0.3055(2) 0.0314(5) Uani 1 1 d .
H26 H 0.4291 0.2999 0.2248 0.038 Uiso 1 1 calc R
S1 S 0.50989(5) 0.59489(5) 0.17255(5) 0.02206(12) Uani 1 1 d .
O21 O 0.61254(15) 0.49061(15) 0.15767(13) 0.0244(3) Uani 1 1 d .
O22 O 0.40185(16) 0.61133(16) 0.09812(16) 0.0333(4) Uani 1 1 d .
O23 O 0.48134(19) 0.59039(19) 0.29216(15) 0.0414(4) Uani 1 1 d .
C1 C 0.5988(2) 0.7455(2) 0.1106(2) 0.0296(5) Uani 1 1 d .
F11 F 0.52372(15) 0.85204(14) 0.12258(16) 0.0442(4) Uani 1 1 d .
F12 F 0.71160(15) 0.73884(17) 0.16356(17) 0.0514(4) Uani 1 1 d .
F13 F 0.62829(15) 0.76430(15) -0.00298(14) 0.0439(4) Uani 1 1 d .
S2 S 0.03521(6) 0.89263(6) 0.30086(5) 0.02915(13) Uani 1 1 d .
O31 O 0.07592(19) 0.78293(17) 0.40045(15) 0.0381(4) Uani 1 1 d .
O32 O -0.0600(2) 0.8625(2) 0.23178(19) 0.0527(5) Uani 1 1 d .
O33 O 0.0115(2) 1.01838(19) 0.32811(18) 0.0482(5) Uani 1 1 d .
C2 C 0.1855(2) 0.9189(2) 0.2062(2) 0.0330(5) Uani 1 1 d .
F21 F 0.16381(19) 1.01428(18) 0.10723(15) 0.0576(5) Uani 1 1 d .
F22 F 0.28290(16) 0.9515(2) 0.25900(17) 0.0582(5) Uani 1 1 d .
F23 F 0.22726(18) 0.80877(17) 0.17794(16) 0.0527(4) Uani 1 1 d .
H1 H 0.856(3) 0.170(3) 0.476(3) 0.036(8) Uiso 1 1 d .
H2 H 0.883(3) 0.108(3) 0.397(3) 0.052(10) Uiso 1 1 d .

loop_
_atom_site_aniso_label
_atom_site_aniso_U_11
_atom_site_aniso_U_22
_atom_site_aniso_U_33
_atom_site_aniso_U_23
_atom_site_aniso_U_13
_atom_site_aniso_U_12
Sn1 0.01603(8) 0.01757(8) 0.01897(9) -0.00530(5) 0.00071(5) -0.00027(5)
O1 0.0247(8) 0.0249(8) 0.0244(9) -0.0027(7) -0.0028(7) 0.0064(7)
C11 0.0158(9) 0.0187(10) 0.0197(10) -0.0016(8) -0.0001(7) -0.0020(8)
C12 0.0212(10) 0.0210(10) 0.0217(10) -0.0031(8) -0.0042(8) -0.0021(8)
C13 0.0219(11) 0.0263(11) 0.0336(12) -0.0037(9) -0.0068(9) -0.0069(9)
C14 0.0174(10) 0.0324(12) 0.0328(13) -0.0017(10) -0.0006(9) -0.0031(9)
C15 0.0205(10) 0.0282(11) 0.0246(11) -0.0048(9) 0.0011(8) 0.0024(9)
C16 0.0175(10) 0.0209(10) 0.0201(10) -0.0034(8) -0.0005(8) 0.0005(8)
C17 0.0285(12) 0.0323(12) 0.0330(13) -0.0151(10) -0.0055(10) -0.0072(10)
C18 0.0398(14) 0.0416(14) 0.0296(13) -0.0212(11) 0.0002(10) 0.0059(11)
C19 0.0230(11) 0.0234(10) 0.0227(11) -0.0081(8) 0.0033(8) -0.0011(8)
C110 0.0257(11) 0.0264(11) 0.0328(12) -0.0125(9) -0.0047(9) -0.0050(9)
O11 0.0269(8) 0.0285(8) 0.0258(8) -0.0153(6) 0.0021(6) -0.0024(6)
O12 0.0211(7) 0.0238(8) 0.0270(8) -0.0120(6) 0.0032(6) -0.0059(6)
C21 0.0202(10) 0.0187(10) 0.0299(12) -0.0056(8) 0.0082(8) -0.0020(8)
C22 0.0336(13) 0.0316(13) 0.0322(13) -0.0006(10) 0.0081(10) 0.0040(10)
C23 0.0551(19) 0.0327(14) 0.0471(17) 0.0036(12) 0.0280(15) 0.0042(13)
C24 0.0324(15) 0.0262(13) 0.084(2) -0.0064(14) 0.0288(15) -0.0060(11)
C25 0.0230(12) 0.0293(13) 0.078(2) -0.0164(13) 0.0060(12) -0.0048(10)
C26 0.0232(11) 0.0269(12) 0.0435(14) -0.0094(10) 0.0008(10) -0.0035(9)
S1 0.0170(2) 0.0207(2) 0.0267(3) -0.0050(2) 0.0013(2) 0.0008(2)
O21 0.0226(8) 0.0222(8) 0.0246(8) -0.0031(6) 0.0009(6) 0.0059(6)
O22 0.0219(8) 0.0260(8) 0.0532(11) -0.0122(8) -0.0109(7) 0.0011(7)
O23 0.0458(11) 0.0443(11) 0.0291(9) -0.0080(8) 0.0094(8) 0.0082(9)
C1 0.0198(11) 0.0261(12) 0.0435(14) -0.0102(10) -0.0037(10) -0.0012(9)
F11 0.0346(8) 0.0237(7) 0.0776(12) -0.0208(7) -0.0006(8) 0.0001(6)
F12 0.0289(8) 0.0488(10) 0.0816(13) -0.0214(9) -0.0188(8) -0.0080(7)
F13 0.0398(9) 0.0395(9) 0.0418(9) 0.0019(7) 0.0126(7) -0.0039(7)
S2 0.0257(3) 0.0275(3) 0.0313(3) -0.0055(2) -0.0028(2) 0.0059(2)
O31 0.0479(11) 0.0302(9) 0.0326(10) -0.0042(7) -0.0091(8) 0.0059(8)
O32 0.0382(11) 0.0590(13) 0.0545(13) -0.0003(10) -0.0185(9) -0.0103(10)
O33 0.0530(12) 0.0327(10) 0.0545(12) -0.0141(9) 0.0143(10) 0.0143(9)
C2 0.0310(13) 0.0335(13) 0.0371(14) -0.0162(11) -0.0018(10) 0.0052(10)
F21 0.0613(12) 0.0534(11) 0.0440(10) 0.0028(8) 0.0152(8) 0.0024(9)
F22 0.0342(9) 0.0791(13) 0.0759(13) -0.0430(11) -0.0009(8) -0.0126(9)
F23 0.0548(11) 0.0518(10) 0.0597(11) -0.0355(9) 0.0050(8) 0.0134(8)

loop_
_atom_type_symbol
_atom_type_description
_atom_type_scat_dispersion_real
_atom_type_scat_dispersion_imag
_atom_type_scat_source
C C 0.0033 0.0016 'International Tables Vol C Tables 4.2.6.8 and 6.1.1.4'
H H 0.0000 0.0000 'International Tables Vol C Tables 4.2.6.8 and 6.1.1.4'
O O 0.0106 0.0060 'International Tables Vol C Tables 4.2.6.8 and 6.1.1.4'
F F 0.0171 0.0103 'International Tables Vol C Tables 4.2.6.8 and 6.1.1.4'
S S 0.1246 0.1234 'International Tables Vol C Tables 4.2.6.8 and 6.1.1.4'
Sn Sn -0.6537 1.4246 'International Tables Vol C Tables 4.2.6.8 and 6.1.1.4'

loop_
_geom_angle_atom_site_label_1
_geom_angle_atom_site_label_2
_geom_angle_atom_site_label_3
_geom_angle
C11 Sn1 C21 175.82(8)
C11 Sn1 O21 90.36(7)
C21 Sn1 O21 92.29(7)
C11 Sn1 O11 76.99(7)
C21 Sn1 O11 106.16(7)
O21 Sn1 O11 91.49(6)
C11 Sn1 O1 88.54(7)
C21 Sn1 O1 88.91(7)
O21 Sn1 O1 177.89(6)
O11 Sn1 O1 86.52(6)
C11 Sn1 O12 76.06(7)
C21 Sn1 O12 100.57(7)
O21 Sn1 O12 92.69(6)
O11 Sn1 O12 152.74(5)
O1 Sn1 O12 88.79(6)
Sn1 O1 H1 122(2)
Sn1 O1 H2 118(2)
H1 O1 H2 103(3)
C16 C11 C12 122.31(19)
C16 C11 Sn1 119.17(15)
C12 C11 Sn1 118.26(15)
C13 C12 C11 118.5(2)
C13 C12 C17 122.4(2)
C11 C12 C17 119.04(19)
C12 C13 C14 119.5(2)
C12 C13 H13 120.2
C14 C13 H13 120.2
C15 C14 C13 121.4(2)
C15 C14 H14 119.3
C13 C14 H14 119.3
C14 C15 C16 119.4(2)
C14 C15 H15 120.3
C16 C15 H15 120.3
C11 C16 C15 118.9(2)
C11 C16 C19 119.38(18)
C15 C16 C19 121.76(19)
O11 C17 C12 109.86(17)
O11 C17 H17A 109.7
C12 C17 H17A 109.7
O11 C17 H17B 109.7
C12 C17 H17B 109.7
H17A C17 H17B 108.2
O11 C18 H18A 109.5
O11 C18 H18B 109.5
H18A C18 H18B 109.5
O11 C18 H18C 109.5
H18A C18 H18C 109.5
H18B C18 H18C 109.5
O12 C19 C16 108.85(16)
O12 C19 H19A 109.9
C16 C19 H19A 109.9
O12 C19 H19B 109.9
C16 C19 H19B 109.9
H19A C19 H19B 108.3
O12 C110 H11A 109.5
O12 C110 H11B 109.5
H11A C110 H11B 109.5
O12 C110 H11C 109.5
H11A C110 H11C 109.5
H11B C110 H11C 109.5
C17 O11 C18 114.36(17)
C17 O11 Sn1 115.77(12)
C18 O11 Sn1 129.45(14)
C110 O12 C19 112.47(16)
C110 O12 Sn1 131.69(13)
C19 O12 Sn1 115.73(12)
C22 C21 C26 119.8(2)
C22 C21 Sn1 119.93(18)
C26 C21 Sn1 120.21(17)
C21 C22 C23 119.5(3)
C21 C22 H22 120.2
C23 C22 H22 120.2
C24 C23 C22 120.2(3)
C24 C23 H23 119.9
C22 C23 H23 119.9
C25 C24 C23 120.4(2)
C25 C24 H24 119.8
C23 C24 H24 119.8
C24 C25 C26 120.1(3)
C24 C25 H25 119.9
C26 C25 H25 119.9
C25 C26 C21 119.8(2)
C25 C26 H26 120.1
C21 C26 H26 120.1
O22 S1 O23 118.46(11)
O22 S1 O21 112.99(10)
O23 S1 O21 112.94(10)
O22 S1 C1 104.01(11)
O23 S1 C1 104.85(12)
O21 S1 C1 101.15(10)
S1 O21 Sn1 131.49(9)
F12 C1 F13 107.9(2)
F12 C1 F11 108.4(2)
F13 C1 F11 107.8(2)
F12 C1 S1 111.28(17)
F13 C1 S1 111.20(16)
F11 C1 S1 110.14(16)
O32 S2 O33 116.29(14)
O32 S2 O31 114.73(12)
O33 S2 O31 113.30(12)
O32 S2 C2 104.69(13)
O33 S2 C2 102.18(12)
O31 S2 C2 103.39(12)
F22 C2 F23 107.5(2)
F22 C2 F21 108.7(2)
F23 C2 F21 107.5(2)
F22 C2 S2 111.27(18)
F23 C2 S2 110.55(18)
F21 C2 S2 111.22(17)

loop_
_geom_bond_atom_site_label_1
_geom_bond_atom_site_label_2
_geom_bond_distance
Sn1 C11 2.062(2)
Sn1 C21 2.094(2)
Sn1 O21 2.2280(15)
Sn1 O11 2.2305(15)
Sn1 O1 2.2368(16)
Sn1 O12 2.2559(14)
O1 H1 0.81(3)
O1 H2 0.85(4)
C11 C16 1.383(3)
C11 C12 1.389(3)
C12 C13 1.390(3)
C12 C17 1.508(3)
C13 C14 1.389(3)
C13 H13 0.9300
C14 C15 1.388(3)
C14 H14 0.9300
C15 C16 1.390(3)
C15 H15 0.9300
C16 C19 1.504(3)
C17 O11 1.441(3)
C17 H17A 0.9700
C17 H17B 0.9700
C18 O11 1.450(3)
C18 H18A 0.9600
C18 H18B 0.9600
C18 H18C 0.9600
C19 O12 1.449(2)
C19 H19A 0.9700
C19 H19B 0.9700
C110 O12 1.444(3)
C110 H11A 0.9600
C110 H11B 0.9600
C110 H11C 0.9600
C21 C22 1.385(3)
C21 C26 1.394(3)
C22 C23 1.392(4)
C22 H22 0.9300
C23 C24 1.382(5)
C23 H23 0.9300
C24 C25 1.368(5)
C24 H24 0.9300
C25 C26 1.391(3)
C25 H25 0.9300
C26 H26 0.9300
S1 O22 1.4208(17)
S1 O23 1.4232(18)
S1 O21 1.4827(15)
S1 C1 1.825(2)
C1 F12 1.327(3)
C1 F13 1.327(3)
C1 F11 1.334(3)
S2 O32 1.419(2)
S2 O33 1.4453(19)
S2 O31 1.4487(17)
S2 C2 1.820(3)
C2 F22 1.322(3)
C2 F23 1.323(3)
C2 F21 1.325(3)

loop_
_geom_hbond_atom_site_label_D
_geom_hbond_atom_site_label_H
_geom_hbond_atom_site_label_A
_geom_hbond_distance_DH
_geom_hbond_distance_HA
_geom_hbond_distance_DA
_geom_hbond_angle_DHA
_geom_hbond_site_symmetry_A
O1 H1 O31 0.81(3) 1.87(3) 2.673(3) 175(3) 2_666
O1 H2 O33 0.85(4) 1.82(4) 2.669(2) 173(3) 1_645
